data_2311238
loop_
_publ_author_name
'Akkurt, Mehmet'
'Mohamed, Shaaban K.'
'Abdelhamid, Antar A.'
'Gaber, Abdel-Aal M'
'Albayati, Mustafa R.'

_publ_section_title
;
 9-(3-Bromo-5-chloro-2-hy-droxy-phen-yl)-10-(2-hy-droxy-eth-yl)-3,6-diphenyl-3,4,9,10-tetra-hydro-acridine-1,8(2H,5H)-dione.
;
_journal_coeditor_code HG5395
_journal_issue 'Pt 6'
_journal_name_full 'Acta crystallographica. Section E, Structure reports online'
_journal_page_first o663
_journal_page_last 4
_journal_paper_doi 10.1107/S1600536814010460
_journal_volume 70
_journal_year 2014
_chemical_formula_iupac 'C33 H27 Br Cl N O4'
_chemical_formula_moiety 'C33 H27 Br Cl N O4'
_chemical_formula_sum 'C33 H27 Br Cl N O4'
_chemical_formula_weight 616.91
_chemical_name_systematic
9-(3-Bromo-5-chloro-2-hydroxyphenyl)-10-(2-hydroxyethyl)-3,6-diphenyl-3,4,9,10-tetrahydroacridine-1,8(2<i>H</i>,5<i>H</i>)-dione
_space_group_crystal_system monoclinic
_space_group_IT_number 14
_space_group_name_Hall '-P 2ybc'
_space_group_name_H-M_alt 'P 1 21/c 1'
_atom_sites_solution_hydrogens mixed
_audit_creation_method SHELXL-2014
_cell_angle_alpha 90
_cell_angle_beta 107.110(2)
_cell_angle_gamma 90
_cell_formula_units_Z 4
_cell_length_a 14.7307(3)
_cell_length_b 15.4874(3)
_cell_length_c 13.6541(3)
_cell_measurement_reflns_used 729
_cell_measurement_temperature 293(2)
_cell_measurement_theta_max 45
_cell_measurement_theta_min 4
_cell_volume 2977.18(11)
_computing_cell_refinement 'CrysAlis RED (Oxford Diffraction, 2003)'
_computing_data_collection 'CrysAlis CCD (Oxford Diffraction, 2003)'
_computing_data_reduction 'CrysAlis RED (Oxford Diffraction, 2003)'
_computing_molecular_graphics 'ORTEP-3 for Windows (Farrugia, 2012)'
_computing_publication_material 'WinGX (Farrugia, 2012) and PLATON (Spek, 2009)'
_computing_structure_refinement 'SHELXL97 (Sheldrick, 2008)'
_computing_structure_solution 'SHELXS97 (Sheldrick, 2008)'
_diffrn_ambient_temperature 293(2)
_diffrn_measured_fraction_theta_full 0.997
_diffrn_measured_fraction_theta_max 0.928
_diffrn_measurement_device_type 'Oxford Diffraction Xcalibur CCD'
_diffrn_measurement_method '\w scans'
_diffrn_radiation_monochromator graphite
_diffrn_radiation_type MoK\a
_diffrn_radiation_wavelength 0.71073
_diffrn_reflns_av_R_equivalents 0.0365
_diffrn_reflns_limit_h_max 21
_diffrn_reflns_limit_h_min -21
_diffrn_reflns_limit_k_max 22
_diffrn_reflns_limit_k_min -20
_diffrn_reflns_limit_l_max 19
_diffrn_reflns_limit_l_min -19
_diffrn_reflns_number 45181
_diffrn_reflns_theta_full 25.242
_diffrn_reflns_theta_max 31.532
_diffrn_reflns_theta_min 3.809
_exptl_absorpt_coefficient_mu 1.508
_exptl_absorpt_correction_T_max 0.79136
_exptl_absorpt_correction_T_min 0.63121
_exptl_absorpt_correction_type analytical
_exptl_absorpt_process_details '(CrysAlis RED; Oxford Diffraction, 2003)'
_exptl_crystal_colour colourless
_exptl_crystal_density_diffrn 1.376
_exptl_crystal_description prism
_exptl_crystal_F_000 1264
_exptl_crystal_size_max 0.20
_exptl_crystal_size_mid 0.09
_exptl_crystal_size_min 0.09
_refine_diff_density_max 0.599
_refine_diff_density_min -0.403
_refine_ls_extinction_method none
_refine_ls_goodness_of_fit_ref 0.921
_refine_ls_hydrogen_treatment mixed
_refine_ls_matrix_type full
_refine_ls_number_parameters 347
_refine_ls_number_reflns 9225
_refine_ls_number_restraints 107
_refine_ls_restrained_S_all 0.941
_refine_ls_R_factor_all 0.1177
_refine_ls_R_factor_gt 0.0499
_refine_ls_shift/su_max 0.000
_refine_ls_shift/su_mean 0.000
_refine_ls_structure_factor_coef Fsqd
_refine_ls_weighting_details 'w=1/[\s^2^(Fo^2^)+(0.0793P)^2^] where P=(Fo^2^+2Fc^2^)/3'
_refine_ls_weighting_scheme calc
_refine_ls_wR_factor_gt 0.1350
_refine_ls_wR_factor_ref 0.1470
_reflns_number_gt 4420
_reflns_number_total 9225
_reflns_threshold_expression I>2\s(I)
_cod_data_source_file hg5395sup1.cif
_cod_data_source_block I
_cod_original_sg_symbol_H-M 'P 21/c'
_cod_database_code 2311238
_shelx_space_group_comment
;
The symmetry employed for this shelxl refinement is uniquely defined
by the following loop, which should always be used as a source of
symmetry information in preference to the above space-group names.
They are only intended as comments.
;
_shelxl_version_number 201.4

loop_
_space_group_symop_operation_xyz
'x, y, z'
'-x, y+1/2, -z+1/2'
'-x, -y, -z'
'x, -y-1/2, z-1/2'

loop_
_atom_site_type_symbol
_atom_site_label
_atom_site_fract_x
_atom_site_fract_y
_atom_site_fract_z
_atom_site_U_iso_or_equiv
_atom_site_adp_type
_atom_site_calc_flag
_atom_site_occupancy
_atom_site_disorder_assembly
_atom_site_disorder_group
C C1 0.01625(15) 0.34409(13) 0.18821(16) 0.0299(5) Uani d 1 . .
C C2 -0.07136(16) 0.37567(16) 0.10912(18) 0.0343(5) Uani d 1 . .
H H2A -0.0682(14) 0.3633(13) 0.0439(14) 0.053(7) Uiso d 1 . .
H H2B -0.0689(17) 0.4362(10) 0.0999(18) 0.041(7) Uiso d 1 . .
C C3A_a -0.1607(2) 0.3643(2) 0.1427(2) 0.0379(8) Uani d 0.783(5) A 1
H H3A_a -0.1603 0.4087 0.1939 0.045 Uiso calc 0.783(5) A 1
C C4A_a -0.1630(2) 0.2785(2) 0.1905(2) 0.0665(9) Uani d 0.783(5) A 1
H H4A1_a -0.1655 0.2333 0.1406 0.080 Uiso calc 0.783(5) A 1
H H4A2_a -0.2193 0.2740 0.2132 0.080 Uiso calc 0.783(5) A 1
C C3B_b -0.1547(7) 0.3181(8) 0.1084(9) 0.0379(8) Uani d 0.217(5) A 2
H H3B_b -0.1537 0.2718 0.0598 0.045 Uiso calc 0.217(5) A 2
C C4B_b -0.1630(2) 0.2785(2) 0.1905(2) 0.0665(9) Uani d 0.217(5) A 2
H H4B1_b -0.1889 0.2215 0.1699 0.080 Uiso calc 0.217(5) A 2
H H4B2_b -0.2096 0.3098 0.2141 0.080 Uiso calc 0.217(5) A 2
C C5 -0.07640(18) 0.26775(16) 0.27956(19) 0.0430(6) Uani d 1 . .
C C6 0.01216(15) 0.30127(13) 0.27458(16) 0.0316(5) Uani d 1 . .
C C7 0.10177(15) 0.28391(13) 0.36056(16) 0.0316(5) Uani d 1 . .
H H7 0.0922 0.2310 0.3957 0.038 Uiso calc 1 . .
C C8 0.18040(16) 0.26804(14) 0.31428(16) 0.0338(5) Uani d 1 . .
C C9 0.18093(15) 0.30655(13) 0.22528(16) 0.0321(5) Uani d 1 . .
C C10 0.26051(17) 0.29515(18) 0.17851(19) 0.0423(6) Uani d 1 . .
H H10A 0.2387(19) 0.2681(16) 0.1118(15) 0.061(8) Uiso d 1 . .
H H10B 0.288(2) 0.3509(15) 0.174(3) 0.109(13) Uiso d 1 . .
C C11A_a 0.3291(9) 0.2237(11) 0.2214(11) 0.1126(18) Uani d 0.474(18) B 1
C C11B_b 0.3472(8) 0.2539(10) 0.2571(10) 0.1126(18) Uani d 0.526(18) B 2
C C12 0.3348(3) 0.1940(3) 0.3190(3) 0.1126(18) Uani d 1 . .
H H12 0.3804(19) 0.1599(18) 0.357(2) 0.092(11) Uiso d 1 . .
C C13 0.25648(19) 0.20872(17) 0.36687(19) 0.0486(6) Uani d 1 . .
C C14 -0.24811(12) 0.38033(14) 0.04824(15) 0.0603(8) Uani d 1 . .
C C15 -0.28188(15) 0.32740(11) -0.03696(18) 0.0739(9) Uani d 1 A .
H H15 -0.2522 0.2750 -0.0404 0.089 Uiso calc 1 . .
C C16 -0.35997(16) 0.35285(15) -0.11694(15) 0.0804(10) Uani d 1 A .
H H16 -0.3826 0.3174 -0.1739 0.096 Uiso calc 1 . .
C C17 -0.40429(13) 0.43123(16) -0.11173(15) 0.0801(11) Uani d 1 A .
H H17 -0.4565 0.4483 -0.1653 0.096 Uiso calc 1 . .
C C18 -0.37052(15) 0.48416(13) -0.02654(18) 0.0781(10) Uani d 1 A .
H H18 -0.4002 0.5366 -0.0231 0.094 Uiso calc 1 . .
C C19 -0.29243(14) 0.45871(14) 0.05344(14) 0.0694(9) Uani d 1 A .
H H19 -0.2698 0.4941 0.1104 0.083 Uiso calc 1 . .
C C20 0.12371(16) 0.35813(14) 0.43954(17) 0.0347(5) Uani d 1 . .
C C21 0.07775(17) 0.36271(14) 0.51549(17) 0.0371(5) Uani d 1 . .
C C22 0.09776(19) 0.43067(15) 0.58480(19) 0.0449(6) Uani d 1 . .
C C23 0.1604(2) 0.49502(18) 0.5784(2) 0.0600(8) Uani d 1 . .
H H23 0.1723 0.5410 0.6243 0.072 Uiso calc 1 . .
C C24 0.2049(2) 0.49020(17) 0.5035(2) 0.0587(7) Uani d 1 . .
C C25 0.18721(19) 0.42243(16) 0.4347(2) 0.0476(6) Uani d 1 . .
H H25 0.2184 0.4201 0.3847 0.057 Uiso calc 1 . .
C C26 0.11376(17) 0.41559(15) 0.09010(18) 0.0393(6) Uani d 1 . .
H H26A 0.0526 0.4237 0.0392 0.047 Uiso calc 1 . .
H H26B 0.1567 0.3903 0.0562 0.047 Uiso calc 1 . .
C C27 0.1515(2) 0.50082(18) 0.1339(2) 0.0592(8) Uani d 1 . .
H H27A 0.2028 0.4929 0.1968 0.071 Uiso calc 1 . .
H H27B 0.1759 0.5325 0.0857 0.071 Uiso calc 1 . .
C C28A_a 0.4156(5) 0.2360(6) 0.1926(6) 0.103(2) Uani d 0.474(18) B 1
C C29A_a 0.4818(5) 0.3021(6) 0.2049(9) 0.103(2) Uani d 0.474(18) B 1
H H29A_a 0.4817 0.3476 0.2494 0.124 Uiso calc 0.474(18) B 1
C C30A_a 0.5482(5) 0.3004(6) 0.1507(9) 0.103(2) Uani d 0.474(18) B 1
H H30A_a 0.5925 0.3446 0.1589 0.124 Uiso calc 0.474(18) B 1
C C31A_a 0.5484(4) 0.2325(8) 0.0842(6) 0.103(2) Uani d 0.474(18) B 1
H H31A_a 0.5928 0.2313 0.0479 0.124 Uiso calc 0.474(18) B 1
C C32A_a 0.4822(5) 0.1664(9) 0.0718(6) 0.103(2) Uani d 0.474(18) B 1
H H32A_a 0.4823 0.1209 0.0273 0.124 Uiso calc 0.474(18) B 1
C C33A_a 0.4157(4) 0.1681(7) 0.1261(6) 0.103(2) Uani d 0.474(18) B 1
H H33A_a 0.3714 0.1239 0.1178 0.124 Uiso calc 0.474(18) B 1
C C28B_b 0.4134(4) 0.2230(5) 0.1810(5) 0.0843(16) Uani d 0.526(18) B 2
C C29B_b 0.4696(5) 0.2920(4) 0.1691(7) 0.0843(16) Uani d 0.526(18) B 2
H H29B_b 0.4623 0.3458 0.1962 0.101 Uiso calc 0.526(18) B 2
C C30B_b 0.5366(5) 0.2807(5) 0.1168(7) 0.0843(16) Uani d 0.526(18) B 2
H H30B_b 0.5742 0.3269 0.1089 0.101 Uiso calc 0.526(18) B 2
C C31B_b 0.5475(4) 0.2003(6) 0.0764(4) 0.0843(16) Uani d 0.526(18) B 2
H H31B_b 0.5924 0.1927 0.0414 0.101 Uiso calc 0.526(18) B 2
C C32B_b 0.4914(5) 0.1313(6) 0.0882(6) 0.0843(16) Uani d 0.526(18) B 2
H H32B_b 0.4987 0.0775 0.0612 0.101 Uiso calc 0.526(18) B 2
C C33B_b 0.4243(5) 0.1426(5) 0.1406(6) 0.0843(16) Uani d 0.526(18) B 2
H H33B_b 0.3868 0.0964 0.1485 0.101 Uiso calc 0.526(18) B 2
N N1 0.10280(12) 0.35608(11) 0.17027(13) 0.0311(4) Uani d 1 . .
O O1 -0.08277(13) 0.22579(12) 0.35667(13) 0.0538(5) Uani d 1 . .
O O2 0.0767(2) 0.54656(14) 0.1538(2) 0.0989(9) Uani d 1 . .
H H2O 0.080(3) 0.6015(12) 0.141(4) 0.148 Uiso d 1 . .
O O3 0.25495(15) 0.17139(14) 0.44472(14) 0.0661(6) Uani d 1 . .
O O4 0.01542(13) 0.30233(11) 0.52701(13) 0.0504(5) Uani d 1 . .
H H4O -0.006(2) 0.2696(17) 0.4779(19) 0.076 Uiso d 1 . .
Cl Cl1 0.28416(9) 0.57108(6) 0.49363(10) 0.1102(4) Uani d 1 . .
Br Br1 0.03561(2) 0.43737(2) 0.68766(2) 0.06519(14) Uani d 1 . .

loop_
_atom_site_aniso_label
_atom_site_aniso_U_11
_atom_site_aniso_U_22
_atom_site_aniso_U_33
_atom_site_aniso_U_12
_atom_site_aniso_U_13
_atom_site_aniso_U_23
C1 0.0332(12) 0.0253(11) 0.0332(11) -0.0002(9) 0.0127(10) -0.0004(9)
C2 0.0320(12) 0.0377(13) 0.0357(12) 0.0023(10) 0.0140(10) 0.0058(10)
C3A_a 0.0337(15) 0.0334(18) 0.0492(19) 0.0019(14) 0.0163(14) -0.0012(14)
C4A_a 0.0506(17) 0.087(2) 0.0586(18) -0.0269(16) 0.0103(14) 0.0211(16)
C3B_b 0.0337(15) 0.0334(18) 0.0492(19) 0.0019(14) 0.0163(14) -0.0012(14)
C4B_b 0.0506(17) 0.087(2) 0.0586(18) -0.0269(16) 0.0103(14) 0.0211(16)
C5 0.0484(15) 0.0432(14) 0.0422(13) -0.0068(12) 0.0206(12) 0.0019(11)
C6 0.0379(12) 0.0287(11) 0.0322(12) -0.0004(10) 0.0165(10) 0.0009(9)
C7 0.0409(13) 0.0276(11) 0.0309(11) 0.0020(10) 0.0177(10) 0.0046(9)
C8 0.0375(13) 0.0347(12) 0.0323(11) 0.0046(10) 0.0150(10) 0.0018(9)
C9 0.0338(12) 0.0314(12) 0.0333(11) 0.0027(9) 0.0131(10) 0.0020(9)
C10 0.0365(13) 0.0557(16) 0.0390(14) 0.0121(12) 0.0177(11) 0.0113(12)
C11A_a 0.091(2) 0.181(4) 0.095(3) 0.103(3) 0.072(2) 0.096(3)
C11B_b 0.091(2) 0.181(4) 0.095(3) 0.103(3) 0.072(2) 0.096(3)
C12 0.091(2) 0.181(4) 0.095(3) 0.103(3) 0.072(2) 0.096(3)
C13 0.0544(16) 0.0581(16) 0.0371(13) 0.0196(13) 0.0193(12) 0.0136(12)
C14 0.0332(14) 0.076(2) 0.0701(19) -0.0117(15) 0.0125(14) 0.0273(17)
C15 0.0568(19) 0.0585(19) 0.109(3) -0.0041(16) 0.028(2) 0.016(2)
C16 0.070(2) 0.082(2) 0.078(2) -0.032(2) 0.0037(19) -0.0097(19)
C17 0.0467(18) 0.094(3) 0.082(3) -0.0083(18) -0.0080(17) 0.019(2)
C18 0.059(2) 0.079(2) 0.089(2) 0.0096(18) 0.0099(19) 0.008(2)
C19 0.0482(18) 0.088(2) 0.068(2) -0.0023(17) 0.0101(16) 0.0021(17)
C20 0.0379(13) 0.0334(12) 0.0334(12) 0.0043(10) 0.0114(10) 0.0031(9)
C21 0.0423(13) 0.0342(12) 0.0353(12) 0.0043(11) 0.0124(11) 0.0024(10)
C22 0.0547(16) 0.0429(15) 0.0407(13) 0.0053(12) 0.0196(12) -0.0043(11)
C23 0.073(2) 0.0482(17) 0.0587(18) -0.0042(15) 0.0200(16) -0.0182(14)
C24 0.0642(19) 0.0440(16) 0.0725(19) -0.0157(14) 0.0271(16) -0.0104(14)
C25 0.0560(16) 0.0444(15) 0.0479(15) -0.0057(12) 0.0237(13) -0.0008(11)
C26 0.0393(13) 0.0472(14) 0.0365(12) 0.0096(11) 0.0189(11) 0.0170(10)
C27 0.0572(18) 0.0572(17) 0.0693(19) -0.0030(14) 0.0278(15) 0.0220(15)
C28A_a 0.067(3) 0.135(4) 0.123(3) 0.048(3) 0.053(3) 0.076(3)
C29A_a 0.067(3) 0.135(4) 0.123(3) 0.048(3) 0.053(3) 0.076(3)
C30A_a 0.067(3) 0.135(4) 0.123(3) 0.048(3) 0.053(3) 0.076(3)
C31A_a 0.067(3) 0.135(4) 0.123(3) 0.048(3) 0.053(3) 0.076(3)
C32A_a 0.067(3) 0.135(4) 0.123(3) 0.048(3) 0.053(3) 0.076(3)
C33A_a 0.067(3) 0.135(4) 0.123(3) 0.048(3) 0.053(3) 0.076(3)
C28B_b 0.077(3) 0.102(3) 0.090(3) 0.034(2) 0.049(2) 0.027(2)
C29B_b 0.077(3) 0.102(3) 0.090(3) 0.034(2) 0.049(2) 0.027(2)
C30B_b 0.077(3) 0.102(3) 0.090(3) 0.034(2) 0.049(2) 0.027(2)
C31B_b 0.077(3) 0.102(3) 0.090(3) 0.034(2) 0.049(2) 0.027(2)
C32B_b 0.077(3) 0.102(3) 0.090(3) 0.034(2) 0.049(2) 0.027(2)
C33B_b 0.077(3) 0.102(3) 0.090(3) 0.034(2) 0.049(2) 0.027(2)
N1 0.0319(10) 0.0332(10) 0.0311(9) 0.0044(8) 0.0137(8) 0.0078(8)
O1 0.0595(11) 0.0605(11) 0.0455(10) -0.0196(9) 0.0217(9) 0.0091(9)
O2 0.129(2) 0.0555(14) 0.147(3) -0.0043(15) 0.094(2) -0.0106(15)
O3 0.0770(14) 0.0816(14) 0.0477(11) 0.0355(11) 0.0306(10) 0.0313(10)
O4 0.0666(12) 0.0495(11) 0.0456(11) -0.0122(9) 0.0328(10) -0.0060(8)
Cl1 0.1282(9) 0.0771(6) 0.1453(10) -0.0597(6) 0.0716(8) -0.0339(6)
Br1 0.0877(3) 0.0640(2) 0.05536(19) 0.00543(16) 0.03890(17) -0.01486(14)

loop_
_atom_type_symbol
_atom_type_description
_atom_type_scat_dispersion_real
_atom_type_scat_dispersion_imag
_atom_type_scat_source
C C 0.0033 0.0016 'International Tables Vol C Tables 4.2.6.8 and 6.1.1.4'
H H 0.0000 0.0000 'International Tables Vol C Tables 4.2.6.8 and 6.1.1.4'
N N 0.0061 0.0033 'International Tables Vol C Tables 4.2.6.8 and 6.1.1.4'
O O 0.0106 0.0060 'International Tables Vol C Tables 4.2.6.8 and 6.1.1.4'
Cl Cl 0.1484 0.1585 'International Tables Vol C Tables 4.2.6.8 and 6.1.1.4'
Br Br -0.2901 2.4595 'International Tables Vol C Tables 4.2.6.8 and 6.1.1.4'

loop_
_geom_angle_atom_site_label_1
_geom_angle_atom_site_label_2
_geom_angle_atom_site_label_3
_geom_angle
C6 C1 N1 119.67(19)
C6 C1 C2 122.09(19)
N1 C1 C2 118.19(18)
C1 C2 C3B_b 109.6(4)
C1 C2 C3A_a 112.4(2)
C1 C2 H2A 110.5(15)
C3B_b C2 H2A 98.2(10)
C3A_a C2 H2A 123.8(11)
C1 C2 H2B 111.0(15)
C3B_b C2 H2B 130.1(15)
C3A_a C2 H2B 103.0(15)
H2A C2 H2B 93.6(19)
C4A_a C3A_a C2 111.7(2)
C4A_a C3A_a C14 112.8(2)
C2 C3A_a C14 108.1(2)
C4A_a C3A_a H3A_a 108.0
C2 C3A_a H3A_a 108.0
C14 C3A_a H3A_a 108.0
C3A_a C4A_a C5 109.5(2)
C3A_a C4A_a H4A1_a 109.8
C5 C4A_a H4A1_a 109.8
C3A_a C4A_a H4A2_a 109.8
C5 C4A_a H4A2_a 109.8
H4A1_a C4A_a H4A2_a 108.2
C2 C3B_b C14 102.1(6)
C2 C3B_b H3B_b 105.1
C14 C3B_b H3B_b 105.1
O1 C5 C6 121.4(2)
O1 C5 C4A_a 118.8(2)
C6 C5 C4A_a 119.8(2)
C1 C6 C5 119.4(2)
C1 C6 C7 120.38(19)
C5 C6 C7 120.09(18)
C8 C7 C6 108.03(17)
C8 C7 C20 112.89(18)
C6 C7 C20 111.46(17)
C8 C7 H7 108.1
C6 C7 H7 108.1
C20 C7 H7 108.1
C9 C8 C13 120.7(2)
C9 C8 C7 121.09(19)
C13 C8 C7 118.21(19)
C8 C9 N1 120.02(19)
C8 C9 C10 122.7(2)
N1 C9 C10 117.18(18)
C11A_a C10 C9 116.2(4)
C9 C10 C11B_b 110.0(4)
C11A_a C10 H10A 92.7(18)
C9 C10 H10A 111.5(17)
C11B_b C10 H10A 117.0(17)
C11A_a C10 H10B 116(2)
C9 C10 H10B 109(2)
C11B_b C10 H10B 98(2)
H10A C10 H10B 111(3)
C12 C11A_a C28A_a 119.6(10)
C12 C11A_a C10 117.6(8)
C28A_a C11A_a C10 110.0(8)
C12 C11B_b C10 120.0(9)
C12 C11B_b C28B_b 114.4(9)
C10 C11B_b C28B_b 101.5(7)
C11B_b C12 C13 116.5(5)
C11A_a C12 C13 122.0(4)
C11B_b C12 H12 125(2)
C11A_a C12 H12 125(2)
C13 C12 H12 113(2)
O3 C13 C8 121.3(2)
O3 C13 C12 121.5(2)
C8 C13 C12 117.2(2)
C15 C14 C19 120.0
C15 C14 C3A_a 127.33(19)
C19 C14 C3A_a 112.64(19)
C15 C14 C3B_b 96.4(5)
C19 C14 C3B_b 143.5(5)
C16 C15 C14 120.0
C16 C15 H15 120.0
C14 C15 H15 120.0
C15 C16 C17 120.0
C15 C16 H16 120.0
C17 C16 H16 120.0
C18 C17 C16 120.0
C18 C17 H17 120.0
C16 C17 H17 120.0
C17 C18 C19 120.0
C17 C18 H18 120.0
C19 C18 H18 120.0
C18 C19 C14 120.0
C18 C19 H19 120.0
C14 C19 H19 120.0
C25 C20 C21 118.8(2)
C25 C20 C7 120.6(2)
C21 C20 C7 120.6(2)
O4 C21 C22 117.4(2)
O4 C21 C20 123.0(2)
C22 C21 C20 119.5(2)
C23 C22 C21 121.1(2)
C23 C22 Br1 119.11(19)
C21 C22 Br1 119.73(19)
C24 C23 C22 119.0(2)
C24 C23 H23 120.5
C22 C23 H23 120.5
C23 C24 C25 120.9(3)
C23 C24 Cl1 119.8(2)
C25 C24 Cl1 119.3(2)
C20 C25 C24 120.7(2)
C20 C25 H25 119.6
C24 C25 H25 119.6
N1 C26 C27 111.4(2)
N1 C26 H26A 109.3
C27 C26 H26A 109.3
N1 C26 H26B 109.3
C27 C26 H26B 109.3
H26A C26 H26B 108.0
O2 C27 C26 107.7(2)
O2 C27 H27A 110.2
C26 C27 H27A 110.2
O2 C27 H27B 110.2
C26 C27 H27B 110.2
H27A C27 H27B 108.5
C29A_a C28A_a C33A_a 120.0
C29A_a C28A_a C11A_a 134.8(10)
C33A_a C28A_a C11A_a 104.4(10)
C30A_a C29A_a C28A_a 120.0
C30A_a C29A_a H29A_a 120.0
C28A_a C29A_a H29A_a 120.0
C31A_a C30A_a C29A_a 120.0
C31A_a C30A_a H30A_a 120.0
C29A_a C30A_a H30A_a 120.0
C30A_a C31A_a C32A_a 120.0
C30A_a C31A_a H31A_a 120.0
C32A_a C31A_a H31A_a 120.0
C33A_a C32A_a C31A_a 120.0
C33A_a C32A_a H32A_a 120.0
C31A_a C32A_a H32A_a 120.0
C32A_a C33A_a C28A_a 120.0
C32A_a C33A_a H33A_a 120.0
C28A_a C33A_a H33A_a 120.0
C29B_b C28B_b C33B_b 120.0
C29B_b C28B_b C11B_b 108.9(7)
C33B_b C28B_b C11B_b 130.8(7)
C28B_b C29B_b C30B_b 120.0
C28B_b C29B_b H29B_b 120.0
C30B_b C29B_b H29B_b 120.0
C31B_b C30B_b C29B_b 120.0
C31B_b C30B_b H30B_b 120.0
C29B_b C30B_b H30B_b 120.0
C32B_b C31B_b C30B_b 120.0
C32B_b C31B_b H31B_b 120.0
C30B_b C31B_b H31B_b 120.0
C33B_b C32B_b C31B_b 120.0
C33B_b C32B_b H32B_b 120.0
C31B_b C32B_b H32B_b 120.0
C32B_b C33B_b C28B_b 120.0
C32B_b C33B_b H33B_b 120.0
C28B_b C33B_b H33B_b 120.0
C1 N1 C9 119.12(17)
C1 N1 C26 121.61(17)
C9 N1 C26 119.15(17)
C27 O2 H2O 111.2(15)
C21 O4 H4O 116(2)

loop_
_geom_bond_atom_site_label_1
_geom_bond_atom_site_label_2
_geom_bond_distance
C1 C6 1.370(3)
C1 N1 1.380(3)
C1 C2 1.500(3)
C2 C3B_b 1.515(10)
C2 C3A_a 1.525(4)
C2 H2A 0.925(16)
C2 H2B 0.948(15)
C3A_a C4A_a 1.485(4)
C3A_a C14 1.551(3)
C3A_a H3A_a 0.9800
C4A_a C5 1.490(4)
C4A_a H4A1_a 0.9700
C4A_a H4A2_a 0.9700
C3B_b C14 1.684(11)
C3B_b H3B_b 0.9800
C5 O1 1.264(3)
C5 C6 1.424(3)
C6 C7 1.510(3)
C7 C8 1.494(3)
C7 C20 1.544(3)
C7 H7 0.9800
C8 C9 1.356(3)
C8 C13 1.464(3)
C9 N1 1.403(3)
C9 C10 1.501(3)
C10 C11A_a 1.497(10)
C10 C11B_b 1.544(10)
C10 H10A 0.968(17)
C10 H10B 0.964(18)
C11A_a C12 1.388(11)
C11A_a C28A_a 1.452(12)
C11B_b C12 1.303(11)
C11B_b C28B_b 1.690(12)
C12 C13 1.502(4)
C12 H12 0.889(18)
C13 O3 1.216(3)
C14 C15 1.3900
C14 C19 1.3900
C15 C16 1.3900
C15 H15 0.9300
C16 C17 1.3900
C16 H16 0.9300
C17 C18 1.3900
C17 H17 0.9300
C18 C19 1.3900
C18 H18 0.9300
C19 H19 0.9300
C20 C25 1.381(3)
C20 C21 1.397(3)
C21 O4 1.352(3)
C21 C22 1.388(3)
C22 C23 1.378(4)
C22 Br1 1.891(2)
C23 C24 1.370(4)
C23 H23 0.9300
C24 C25 1.381(4)
C24 Cl1 1.744(3)
C25 H25 0.9300
C26 N1 1.476(3)
C26 C27 1.488(4)
C26 H26A 0.9700
C26 H26B 0.9700
C27 O2 1.402(4)
C27 H27A 0.9700
C27 H27B 0.9700
C28A_a C29A_a 1.3900
C28A_a C33A_a 1.3900
C29A_a C30A_a 1.3900
C29A_a H29A_a 0.9300
C30A_a C31A_a 1.3900
C30A_a H30A_a 0.9300
C31A_a C32A_a 1.3900
C31A_a H31A_a 0.9300
C32A_a C33A_a 1.3900
C32A_a H32A_a 0.9300
C33A_a H33A_a 0.9300
C28B_b C29B_b 1.3900
C28B_b C33B_b 1.3900
C29B_b C30B_b 1.3900
C29B_b H29B_b 0.9300
C30B_b C31B_b 1.3900
C30B_b H30B_b 0.9300
C31B_b C32B_b 1.3900
C31B_b H31B_b 0.9300
C32B_b C33B_b 1.3900
C32B_b H32B_b 0.9300
C33B_b H33B_b 0.9300
O2 H2O 0.873(19)
O4 H4O 0.826(17)

loop_
_geom_hbond_atom_site_label_D
_geom_hbond_atom_site_label_H
_geom_hbond_atom_site_label_A
_geom_hbond_site_symmetry_A
_geom_hbond_distance_DH
_geom_hbond_distance_HA
_geom_hbond_distance_DA
_geom_hbond_angle_DHA
_geom_hbond_publ_flag
O2 H2O O1 2_555 0.87(2) 1.925(19) 2.782(3) 167(5) yes
O4 H4O O1 . 0.83(3) 1.84(3) 2.632(2) 161(3) yes
C10 H10A O3 4_565 0.97(2) 2.54(2) 3.211(3) 126.3(19) yes
C31B_b H31B_b Cl1 2_645 0.93 2.76 3.530(7) 141 yes
C26 H26B O3 4_565 0.97 2.57 3.537(3) 173 yes
C16 H16 Cg6 4_465 0.93 2.89 3.713(4) 149 yes
C16 H16 Cg9 4_465 0.93 2.86 3.718(4) 154 yes
C27 H27B Cg7 3_565 0.97 2.71 3.574(3) 149 yes

loop_
_geom_torsion_atom_site_label_1
_geom_torsion_atom_site_label_2
_geom_torsion_atom_site_label_3
_geom_torsion_atom_site_label_4
_geom_torsion
C6 C1 C2 C3B_b -28.8(6)
N1 C1 C2 C3B_b 148.6(6)
C6 C1 C2 C3A_a 6.9(3)
N1 C1 C2 C3A_a -175.7(2)
C1 C2 C3A_a C4A_a -43.6(3)
C3B_b C2 C3A_a C4A_a 48.4(7)
C1 C2 C3A_a C14 -168.2(2)
C3B_b C2 C3A_a C14 -76.2(8)
C2 C3A_a C4A_a C5 57.4(3)
C14 C3A_a C4A_a C5 179.4(2)
C1 C2 C3B_b C14 161.7(4)
C3A_a C2 C3B_b C14 60.5(7)
C3A_a C4A_a C5 O1 145.7(3)
C3A_a C4A_a C5 C6 -37.1(4)
N1 C1 C6 C5 -162.5(2)
C2 C1 C6 C5 14.9(3)
N1 C1 C6 C7 13.0(3)
C2 C1 C6 C7 -169.60(19)
O1 C5 C6 C1 178.0(2)
C4A_a C5 C6 C1 0.9(3)
O1 C5 C6 C7 2.5(3)
C4A_a C5 C6 C7 -174.6(2)
C1 C6 C7 C8 -34.4(3)
C5 C6 C7 C8 141.1(2)
C1 C6 C7 C20 90.2(2)
C5 C6 C7 C20 -94.3(2)
C6 C7 C8 C9 30.6(3)
C20 C7 C8 C9 -93.1(3)
C6 C7 C8 C13 -148.5(2)
C20 C7 C8 C13 87.8(2)
C13 C8 C9 N1 173.4(2)
C7 C8 C9 N1 -5.8(3)
C13 C8 C9 C10 -3.4(4)
C7 C8 C9 C10 177.5(2)
C8 C9 C10 C11A_a 13.4(9)
N1 C9 C10 C11A_a -163.4(9)
C8 C9 C10 C11B_b -13.5(8)
N1 C9 C10 C11B_b 169.7(7)
C9 C10 C11A_a C12 -21.4(17)
C11B_b C10 C11A_a C12 60.2(15)
C9 C10 C11A_a C28A_a -162.9(10)
C11B_b C10 C11A_a C28A_a -81(2)
C11A_a C10 C11B_b C12 -71(2)
C9 C10 C11B_b C12 38.3(14)
C11A_a C10 C11B_b C28B_b 56.2(14)
C9 C10 C11B_b C28B_b 165.4(6)
C10 C11B_b C12 C11A_a 65.9(18)
C28B_b C11B_b C12 C11A_a -54.9(14)
C10 C11B_b C12 C13 -43.0(15)
C28B_b C11B_b C12 C13 -163.8(7)
C28A_a C11A_a C12 C11B_b 71(2)
C10 C11A_a C12 C11B_b -67.0(16)
C28A_a C11A_a C12 C13 158.0(11)
C10 C11A_a C12 C13 20.3(19)
C9 C8 C13 O3 -177.3(3)
C7 C8 C13 O3 1.9(4)
C9 C8 C13 C12 1.0(4)
C7 C8 C13 C12 -179.9(3)
C11B_b C12 C13 O3 -159.3(9)
C11A_a C12 C13 O3 168.3(11)
C11B_b C12 C13 C8 22.4(10)
C11A_a C12 C13 C8 -10.0(12)
C4A_a C3A_a C14 C15 -52.8(3)
C2 C3A_a C14 C15 71.2(3)
C4A_a C3A_a C14 C19 129.2(2)
C2 C3A_a C14 C19 -106.9(2)
C4A_a C3A_a C14 C3B_b -54.9(7)
C2 C3A_a C14 C3B_b 69.1(7)
C2 C3B_b C14 C15 115.5(6)
C2 C3B_b C14 C19 -59.9(10)
C2 C3B_b C14 C3A_a -66.1(7)
C19 C14 C15 C16 0.0
C3A_a C14 C15 C16 -177.9(2)
C3B_b C14 C15 C16 -176.9(4)
C14 C15 C16 C17 0.0
C15 C16 C17 C18 0.0
C16 C17 C18 C19 0.0
C17 C18 C19 C14 0.0
C15 C14 C19 C18 0.0
C3A_a C14 C19 C18 178.23(18)
C3B_b C14 C19 C18 174.7(6)
C8 C7 C20 C25 24.8(3)
C6 C7 C20 C25 -97.0(2)
C8 C7 C20 C21 -156.9(2)
C6 C7 C20 C21 81.3(2)
C25 C20 C21 O4 -179.2(2)
C7 C20 C21 O4 2.5(3)
C25 C20 C21 C22 -0.9(3)
C7 C20 C21 C22 -179.2(2)
O4 C21 C22 C23 -179.9(2)
C20 C21 C22 C23 1.7(4)
O4 C21 C22 Br1 -1.7(3)
C20 C21 C22 Br1 179.89(17)
C21 C22 C23 C24 -1.5(4)
Br1 C22 C23 C24 -179.7(2)
C22 C23 C24 C25 0.4(5)
C22 C23 C24 Cl1 179.8(2)
C21 C20 C25 C24 -0.2(4)
C7 C20 C25 C24 178.2(2)
C23 C24 C25 C20 0.4(4)
Cl1 C24 C25 C20 -179.0(2)
N1 C26 C27 O2 -76.8(3)
C12 C11A_a C28A_a C29A_a -84.2(16)
C10 C11A_a C28A_a C29A_a 56.4(14)
C12 C11A_a C28A_a C33A_a 106.7(17)
C10 C11A_a C28A_a C33A_a -112.6(9)
C33A_a C28A_a C29A_a C30A_a 0.0
C11A_a C28A_a C29A_a C30A_a -167.7(9)
C28A_a C29A_a C30A_a C31A_a 0.0
C29A_a C30A_a C31A_a C32A_a 0.0
C30A_a C31A_a C32A_a C33A_a 0.0
C31A_a C32A_a C33A_a C28A_a 0.0
C29A_a C28A_a C33A_a C32A_a 0.0
C11A_a C28A_a C33A_a C32A_a 171.0(6)
C12 C11B_b C28B_b C29B_b -143.3(12)
C10 C11B_b C28B_b C29B_b 86.0(8)
C12 C11B_b C28B_b C33B_b 30.3(17)
C10 C11B_b C28B_b C33B_b -100.3(7)
C33B_b C28B_b C29B_b C30B_b 0.0
C11B_b C28B_b C29B_b C30B_b 174.5(6)
C28B_b C29B_b C30B_b C31B_b 0.0
C29B_b C30B_b C31B_b C32B_b 0.0
C30B_b C31B_b C32B_b C33B_b 0.0
C31B_b C32B_b C33B_b C28B_b 0.0
C29B_b C28B_b C33B_b C32B_b 0.0
C11B_b C28B_b C33B_b C32B_b -173.1(8)
C6 C1 N1 C9 16.0(3)
C2 C1 N1 C9 -161.48(19)
C6 C1 N1 C26 -168.0(2)
C2 C1 N1 C26 14.6(3)
C8 C9 N1 C1 -19.9(3)
C10 C9 N1 C1 157.0(2)
C8 C9 N1 C26 163.9(2)
C10 C9 N1 C26 -19.1(3)
C27 C26 N1 C1 98.1(2)
C27 C26 N1 C9 -85.8(2)
